data_4106316
loop_
_publ_author_name
'Shainaz M. Landge'
'Ekatarina Tkatchouk'
'Diego Ben\'itez'
'Don Antoine Lanfranchi'
'Mourad Elhabiri'
'William A. Goddard'
'Ivan Aprahamian'

_publ_contact_author 'Ivan Aprahamian'
_publ_contact_author_email ivan.aprahamian@dartmouth.edu
_publ_section_title
;
 Isomerization Mechanism in Hydrazone-Based Rotary Switches: Lateral
 Shift, Rotation, or Tautomerization?
;
_journal_name_full 'Journal of the American Chemical Society'
_journal_page_first 9812
_journal_page_last 9823
_journal_paper_doi 10.1021/ja200699v
_journal_volume 133
_journal_year 2011
_chemical_formula_moiety 'C15 H16 N3 O2, C4 H F6 O4 '
_chemical_formula_sum 'C19 H17 F6 N3 O6'
_chemical_formula_weight 497.36
_space_group_IT_number 2
_symmetry_cell_setting triclinic
_symmetry_Int_Tables_number 2
_symmetry_space_group_name_Hall '-P 1'
_symmetry_space_group_name_H-M 'P -1'
_atom_sites_solution_hydrogens geom
_atom_sites_solution_primary direct
_atom_sites_solution_secondary difmap
_audit_creation_method SHELXL-97
_cell_angle_alpha 98.277(2)
_cell_angle_beta 98.104(2)
_cell_angle_gamma 98.997(2)
_cell_formula_units_Z 2
_cell_length_a 7.0657(15)
_cell_length_b 10.783(2)
_cell_length_c 14.797(3)
_cell_measurement_reflns_used 4942
_cell_measurement_temperature 173(2)
_cell_measurement_theta_max 25.27
_cell_measurement_theta_min 2.59
_cell_volume 1086.4(4)
_computing_cell_refinement 'APEX2 (BRUKER, V2008.5-0, 2006)'
_computing_data_collection 'COSMO (BRUKER, V1.58, 2006)'
_computing_data_reduction 'SAINT (BRUKER, V7.34A, 2006)'
_computing_molecular_graphics 'SHELXTL (Sheldrick, Acta Cryst. A64 2008, 112-122)'
_computing_publication_material 'SHELXTL (Sheldrick, Acta Cryst. A64 2008, 112-122)'
_computing_structure_refinement 'SHELXL (Sheldrick, Acta Cryst. A64 2008, 112-122)'
_computing_structure_solution 'SHELXS (Sheldrick, Acta Cryst. A64 2008, 112-122)'
_diffrn_ambient_temperature 173(2)
_diffrn_detector_area_resol_mean 836.6
_diffrn_measured_fraction_theta_full 0.992
_diffrn_measured_fraction_theta_max 0.992
_diffrn_measurement_device_type 'Bruker APEX-II CCD'
_diffrn_measurement_method '\w,and/f 0.5 deg'
_diffrn_radiation_monochromator graphite
_diffrn_radiation_probe x-ray
_diffrn_radiation_type MoK\a
_diffrn_radiation_wavelength 0.71073
_diffrn_reflns_av_R_equivalents 0.0321
_diffrn_reflns_av_sigmaI/netI 0.0449
_diffrn_reflns_limit_h_max 8
_diffrn_reflns_limit_h_min -8
_diffrn_reflns_limit_k_max 12
_diffrn_reflns_limit_k_min -12
_diffrn_reflns_limit_l_max 17
_diffrn_reflns_limit_l_min -17
_diffrn_reflns_number 11003
_diffrn_reflns_theta_full 25.32
_diffrn_reflns_theta_max 25.32
_diffrn_reflns_theta_min 1.94
_diffrn_source 'fine-focus sealed tube'
_exptl_absorpt_coefficient_mu 0.146
_exptl_absorpt_correction_T_max 0.9813
_exptl_absorpt_correction_T_min 0.9373
_exptl_absorpt_correction_type multi-scan
_exptl_absorpt_process_details SADABS
_exptl_crystal_colour orange
_exptl_crystal_density_diffrn 1.520
_exptl_crystal_description needle
_exptl_crystal_F_000 508
_exptl_crystal_size_max 0.45
_exptl_crystal_size_mid 0.19
_exptl_crystal_size_min 0.13
_refine_diff_density_max 0.782
_refine_diff_density_min -0.372
_refine_diff_density_rms 0.063
_refine_ls_extinction_coef 0.015(10)
_refine_ls_extinction_expression Fc^*^=kFc[1+0.001xFc^2^\l^3^/sin(2\q)]^-1/4^
_refine_ls_extinction_method SHELXL
_refine_ls_goodness_of_fit_ref 1.313
_refine_ls_hydrogen_treatment constr
_refine_ls_matrix_type full
_refine_ls_number_parameters 331
_refine_ls_number_reflns 3935
_refine_ls_number_restraints 15
_refine_ls_restrained_S_all 1.324
_refine_ls_R_factor_all 0.1077
_refine_ls_R_factor_gt 0.0892
_refine_ls_shift/su_max 0.000
_refine_ls_shift/su_mean 0.000
_refine_ls_structure_factor_coef Fsqd
_refine_ls_weighting_details 'calc w=1/[\s^2^(Fo^2^)+(0.2000P)^2^+0.0000P] where P=(Fo^2^+2Fc^2^)/3'
_refine_ls_weighting_scheme calc
_refine_ls_wR_factor_gt 0.3137
_refine_ls_wR_factor_ref 0.3445
_reflns_number_gt 2693
_reflns_number_total 3935
_reflns_threshold_expression >2sigma(I)
_cod_data_source_file ja200699v_si_003.cif
_cod_data_source_block ia1010
_cod_database_code 4106316

loop_
_symmetry_equiv_pos_as_xyz
'x, y, z'
'-x, -y, -z'

loop_
_atom_site_label
_atom_site_type_symbol
_atom_site_fract_x
_atom_site_fract_y
_atom_site_fract_z
_atom_site_U_iso_or_equiv
_atom_site_adp_type
_atom_site_occupancy
_atom_site_symmetry_multiplicity
_atom_site_calc_flag
_atom_site_refinement_flags
_atom_site_disorder_assembly
_atom_site_disorder_group
O1 O 0.6054(4) 0.2261(2) 0.3470(2) 0.0948(9) Uani 1 1 d . . .
O2 O 0.5013(6) 0.2840(3) 0.2141(2) 0.1203(12) Uani 1 1 d . . .
N1 N 0.7285(4) 0.4075(3) 0.4874(2) 0.0710(8) Uani 1 1 d . . .
H1 H 0.7011 0.3250 0.4668 0.085 Uiso 1 1 calc R . .
N2 N 0.6828(3) 0.4860(2) 0.43083(19) 0.0660(7) Uani 1 1 d . . .
N3 N 0.5988(4) 0.6687(3) 0.3397(2) 0.0731(8) Uani 1 1 d . . .
H3A H 0.6430 0.6812 0.3996 0.088 Uiso 1 1 calc R . .
C1 C 0.8189(4) 0.4512(3) 0.5791(2) 0.0684(9) Uani 1 1 d . . .
C6 C 0.8584(5) 0.5797(3) 0.6188(3) 0.0725(9) Uani 1 1 d . . .
H6 H 0.8266 0.6426 0.5832 0.087 Uiso 1 1 calc R . .
C5 C 0.9442(5) 0.6139(4) 0.7102(3) 0.0773(9) Uani 1 1 d . . .
H5 H 0.9728 0.7013 0.7379 0.093 Uiso 1 1 calc R . .
C4 C 0.9896(5) 0.5219(4) 0.7627(3) 0.0817(10) Uani 1 1 d . . .
H4 H 1.0471 0.5465 0.8261 0.098 Uiso 1 1 calc R . .
C3 C 0.9511(5) 0.3958(4) 0.7227(3) 0.0797(10) Uani 1 1 d . . .
H3B H 0.9833 0.3332 0.7583 0.096 Uiso 1 1 calc R . .
C7 C 0.6079(4) 0.4464(3) 0.3437(2) 0.0683(8) Uani 1 1 d . . .
C8 C 0.5722(5) 0.3085(3) 0.3031(3) 0.0758(9) Uani 1 1 d . . .
C9 C 0.4707(14) 0.1508(5) 0.1683(4) 0.164(3) Uani 1 1 d . . .
H9A H 0.4747 0.0944 0.2154 0.196 Uiso 1 1 calc R . .
H9B H 0.3412 0.1278 0.1285 0.196 Uiso 1 1 calc R . .
C10 C 0.6105(12) 0.1341(7) 0.1159(7) 0.217(5) Uani 1 1 d . . .
H10A H 0.6021 0.1870 0.0674 0.326 Uiso 1 1 calc R . .
H10B H 0.5918 0.0443 0.0873 0.326 Uiso 1 1 calc R . .
H10C H 0.7387 0.1589 0.1552 0.326 Uiso 1 1 calc R . .
C11 C 0.5656(4) 0.5464(3) 0.2919(2) 0.0667(8) Uani 1 1 d . . .
C15 C 0.5678(5) 0.7705(3) 0.3007(3) 0.0781(9) Uani 1 1 d . . .
H15 H 0.5934 0.8527 0.3378 0.094 Uiso 1 1 calc R . .
C14 C 0.5006(5) 0.7564(4) 0.2089(3) 0.0846(10) Uani 1 1 d . . .
H14 H 0.4778 0.8275 0.1806 0.102 Uiso 1 1 calc R . .
C13 C 0.4659(6) 0.6341(4) 0.1576(3) 0.0891(11) Uani 1 1 d . . .
H13 H 0.4200 0.6213 0.0929 0.107 Uiso 1 1 calc R . .
C12 C 0.4965(5) 0.5335(3) 0.1986(2) 0.0741(9) Uani 1 1 d . . .
H12 H 0.4696 0.4510 0.1618 0.089 Uiso 1 1 calc R . .
C2 C 0.8666(5) 0.3597(3) 0.6316(3) 0.0749(9) Uani 1 1 d . . .
H2 H 0.8404 0.2722 0.6042 0.090 Uiso 1 1 calc R . .
F1 F 1.0612(9) 0.9017(9) 0.6143(6) 0.176(3) Uani 0.783(14) 1 d PD A 1
F2 F 0.8901(17) 0.9317(12) 0.7108(6) 0.216(5) Uani 0.783(14) 1 d PD A 1
F3 F 1.0089(8) 1.0828(7) 0.6455(8) 0.186(4) Uani 0.783(14) 1 d PD A 1
F1B F 1.077(3) 0.962(3) 0.599(2) 0.176(3) Uani 0.217(14) 1 d PD A 2
F2B F 0.922(3) 0.9094(15) 0.7036(13) 0.132(11) Uani 0.217(14) 1 d PD A 2
F3B F 0.925(5) 1.0769(19) 0.6907(19) 0.191(17) Uani 0.217(14) 1 d PD A 2
O3 O 0.7033(5) 0.8278(3) 0.5174(2) 0.1095(10) Uani 1 1 d . . .
O4 O 0.6458(4) 1.0242(2) 0.5591(2) 0.0968(9) Uani 1 1 d . . .
H4D H 0.5000 1.0000 0.5000 0.116 Uiso 1 2 d SR . .
C16 C 0.7397(6) 0.9342(4) 0.5633(3) 0.0835(10) Uani 1 1 d . A .
C17 C 0.9231(7) 0.9691(4) 0.6353(4) 0.1068(14) Uani 1 1 d D . .
F4 F 1.1267(7) 0.8569(3) 0.0910(4) 0.207(2) Uani 1 1 d . . .
F5 F 0.8306(7) 0.8717(3) 0.0757(3) 0.1789(19) Uani 1 1 d . . .
F6 F 0.9716(7) 0.8612(4) -0.0358(3) 0.1738(17) Uani 1 1 d . . .
O5 O 1.0432(6) 0.6154(3) 0.0218(2) 0.1203(12) Uani 1 1 d . . .
H5D H 1.0246 0.5348 0.0076 0.144 Uiso 0.50 1 d PR . .
O6 O 0.7341(7) 0.6300(4) -0.0037(4) 0.174(2) Uani 1 1 d . . .
C18 C 0.9052(8) 0.6735(4) 0.0196(3) 0.0952(12) Uani 1 1 d . . .
C19 C 0.9606(8) 0.8145(5) 0.0438(4) 0.1069(14) Uani 1 1 d . . .

loop_
_atom_site_aniso_label
_atom_site_aniso_U_11
_atom_site_aniso_U_22
_atom_site_aniso_U_33
_atom_site_aniso_U_23
_atom_site_aniso_U_13
_atom_site_aniso_U_12
O1 0.113(2) 0.0535(15) 0.117(2) 0.0160(13) 0.0199(16) 0.0125(14)
O2 0.168(3) 0.0666(18) 0.110(2) -0.0109(15) -0.017(2) 0.0320(18)
N1 0.0643(15) 0.0536(15) 0.1002(19) 0.0176(13) 0.0194(13) 0.0165(12)
N2 0.0499(13) 0.0590(16) 0.0913(18) 0.0116(13) 0.0176(12) 0.0123(11)
N3 0.0628(15) 0.0620(17) 0.0940(17) 0.0084(13) 0.0120(13) 0.0148(12)
C1 0.0562(16) 0.063(2) 0.091(2) 0.0170(16) 0.0195(15) 0.0165(14)
C6 0.0596(17) 0.0597(19) 0.104(2) 0.0208(16) 0.0200(16) 0.0168(14)
C5 0.0685(19) 0.068(2) 0.097(2) 0.0108(17) 0.0180(17) 0.0170(16)
C4 0.0695(19) 0.092(3) 0.089(2) 0.0227(19) 0.0182(16) 0.0194(18)
C3 0.069(2) 0.081(3) 0.099(2) 0.0293(19) 0.0222(18) 0.0223(17)
C7 0.0516(15) 0.0581(19) 0.095(2) 0.0046(15) 0.0186(15) 0.0123(13)
C8 0.0639(18) 0.061(2) 0.100(2) 0.0073(17) 0.0156(16) 0.0102(15)
C9 0.266(9) 0.068(3) 0.129(4) -0.016(3) -0.040(5) 0.042(4)
C10 0.178(7) 0.131(6) 0.309(12) -0.099(7) 0.087(8) 0.010(5)
C11 0.0499(15) 0.0591(19) 0.090(2) 0.0058(15) 0.0145(14) 0.0117(13)
C15 0.0675(19) 0.061(2) 0.104(2) 0.0094(17) 0.0103(17) 0.0129(15)
C14 0.079(2) 0.068(2) 0.111(3) 0.0290(19) 0.017(2) 0.0148(18)
C13 0.080(2) 0.096(3) 0.088(2) 0.015(2) 0.0077(18) 0.013(2)
C12 0.0697(19) 0.060(2) 0.089(2) 0.0057(15) 0.0070(16) 0.0098(15)
C2 0.0658(18) 0.0565(19) 0.110(3) 0.0237(17) 0.0230(17) 0.0167(14)
F1 0.123(3) 0.144(7) 0.269(6) 0.046(5) 0.004(3) 0.072(4)
F2 0.188(8) 0.289(12) 0.139(5) 0.042(6) -0.031(5) -0.010(7)
F3 0.089(3) 0.089(4) 0.354(11) 0.076(5) -0.058(4) -0.017(2)
F1B 0.123(3) 0.144(7) 0.269(6) 0.046(5) 0.004(3) 0.072(4)
F2B 0.126(13) 0.054(8) 0.19(2) 0.076(10) -0.077(14) -0.011(7)
F3B 0.25(3) 0.061(10) 0.20(2) -0.060(11) -0.16(2) 0.085(14)
O3 0.139(3) 0.0694(19) 0.117(2) 0.0067(15) 0.0092(18) 0.0297(18)
O4 0.0781(16) 0.0633(16) 0.140(2) -0.0023(14) 0.0028(15) 0.0168(13)
C16 0.088(2) 0.058(2) 0.106(2) 0.0155(18) 0.018(2) 0.0175(18)
C17 0.094(3) 0.077(3) 0.146(4) 0.026(3) 0.002(3) 0.015(2)
F4 0.194(4) 0.080(2) 0.283(5) -0.040(3) -0.099(4) 0.024(2)
F5 0.196(4) 0.094(2) 0.242(5) -0.027(3) 0.091(4) 0.012(2)
F6 0.209(4) 0.129(3) 0.206(4) 0.075(3) 0.063(3) 0.030(3)
O5 0.144(3) 0.068(2) 0.132(2) 0.0143(16) -0.029(2) 0.0171(19)
O6 0.130(3) 0.116(3) 0.242(5) -0.064(3) 0.032(3) -0.003(3)
C18 0.112(3) 0.085(3) 0.079(2) -0.0009(18) 0.002(2) 0.011(3)
C19 0.113(4) 0.082(3) 0.121(3) 0.016(3) 0.003(3) 0.018(3)

loop_
_atom_type_symbol
_atom_type_description
_atom_type_scat_dispersion_real
_atom_type_scat_dispersion_imag
_atom_type_scat_source
C C 0.0033 0.0016 'International Tables Vol C Tables 4.2.6.8 and 6.1.1.4'
H H 0.0000 0.0000 'International Tables Vol C Tables 4.2.6.8 and 6.1.1.4'
N N 0.0061 0.0033 'International Tables Vol C Tables 4.2.6.8 and 6.1.1.4'
O O 0.0106 0.0060 'International Tables Vol C Tables 4.2.6.8 and 6.1.1.4'
F F 0.0171 0.0103 'International Tables Vol C Tables 4.2.6.8 and 6.1.1.4'

loop_
_geom_angle_atom_site_label_1
_geom_angle_atom_site_label_2
_geom_angle_atom_site_label_3
_geom_angle
C8 O2 C9 117.0(4)
N2 N1 C1 122.1(3)
N2 N1 H1 119.0
C1 N1 H1 119.0
C7 N2 N1 122.5(3)
C15 N3 C11 123.9(3)
C15 N3 H3A 118.0
C11 N3 H3A 118.0
C2 C1 C6 120.2(3)
C2 C1 N1 117.1(3)
C6 C1 N1 122.7(3)
C5 C6 C1 118.8(3)
C5 C6 H6 120.6
C1 C6 H6 120.6
C6 C5 C4 120.8(4)
C6 C5 H5 119.6
C4 C5 H5 119.6
C3 C4 C5 119.9(4)
C3 C4 H4 120.1
C5 C4 H4 120.1
C2 C3 C4 120.3(3)
C2 C3 H3B 119.8
C4 C3 H3B 119.8
N2 C7 C11 114.9(3)
N2 C7 C8 120.9(3)
C11 C7 C8 124.2(3)
O1 C8 O2 122.5(3)
O1 C8 C7 123.7(3)
O2 C8 C7 113.8(3)
C10 C9 O2 110.0(7)
C10 C9 H9A 109.7
O2 C9 H9A 109.7
C10 C9 H9B 109.7
O2 C9 H9B 109.7
H9A C9 H9B 108.2
C9 C10 H10A 109.5
C9 C10 H10B 109.5
H10A C10 H10B 109.5
C9 C10 H10C 109.5
H10A C10 H10C 109.5
H10B C10 H10C 109.5
N3 C11 C12 115.0(3)
N3 C11 C7 117.5(3)
C12 C11 C7 127.5(3)
N3 C15 C14 120.4(3)
N3 C15 H15 119.8
C14 C15 H15 119.8
C15 C14 C13 117.6(4)
C15 C14 H14 121.2
C13 C14 H14 121.2
C12 C13 C14 120.9(4)
C12 C13 H13 119.6
C14 C13 H13 119.6
C13 C12 C11 122.2(3)
C13 C12 H12 118.9
C11 C12 H12 118.9
C3 C2 C1 120.1(3)
C3 C2 H2 120.0
C1 C2 H2 120.0
C16 O4 H4D 114.7
O3 C16 O4 128.8(4)
O3 C16 C17 118.0(4)
O4 C16 C17 113.2(4)
F3 C17 F2B 121.1(11)
F3 C17 F2 114.3(9)
F2B C17 F2 16.6(13)
F3 C17 F1B 75.8(14)
F2B C17 F1B 111.0(16)
F2 C17 F1B 125.9(14)
F3 C17 F3B 43.4(19)
F2B C17 F3B 90.4(18)
F2 C17 F3B 77.3(17)
F1B C17 F3B 116(2)
F3 C17 F1 103.2(6)
F2B C17 F1 84.0(11)
F2 C17 F1 100.4(7)
F1B C17 F1 31.3(11)
F3B C17 F1 133.8(14)
F3 C17 C16 115.1(5)
F2B C17 C16 114.9(9)
F2 C17 C16 110.0(6)
F1B C17 C16 112.0(16)
F3B C17 C16 111.1(9)
F1 C17 C16 112.7(5)
C18 O5 H5D 121.2
O6 C18 O5 127.9(5)
O6 C18 C19 117.0(5)
O5 C18 C19 115.0(5)
F4 C19 F5 111.5(5)
F4 C19 F6 103.1(5)
F5 C19 F6 101.2(4)
F4 C19 C18 116.1(4)
F5 C19 C18 115.1(5)
F6 C19 C18 107.8(4)

loop_
_geom_bond_atom_site_label_1
_geom_bond_atom_site_label_2
_geom_bond_distance
O1 C8 1.205(4)
O2 C8 1.314(5)
O2 C9 1.467(6)
N1 N2 1.317(4)
N1 C1 1.395(5)
N1 H1 0.8800
N2 C7 1.305(4)
N3 C15 1.345(4)
N3 C11 1.372(4)
N3 H3A 0.8800
C1 C2 1.393(5)
C1 C6 1.394(5)
C6 C5 1.374(5)
C6 H6 0.9500
C5 C4 1.394(5)
C5 H5 0.9500
C4 C3 1.372(6)
C4 H4 0.9500
C3 C2 1.368(6)
C3 H3B 0.9500
C7 C11 1.454(5)
C7 C8 1.490(5)
C9 C10 1.357(10)
C9 H9A 0.9900
C9 H9B 0.9900
C10 H10A 0.9800
C10 H10B 0.9800
C10 H10C 0.9800
C11 C12 1.377(5)
C15 C14 1.352(6)
C15 H15 0.9500
C14 C13 1.390(6)
C14 H14 0.9500
C13 C12 1.348(5)
C13 H13 0.9500
C12 H12 0.9500
C2 H2 0.9500
F1 C17 1.348(7)
F2 C17 1.281(8)
F3 C17 1.258(7)
F1B C17 1.289(15)
F2B C17 1.274(12)
F3B C17 1.320(12)
O3 C16 1.216(5)
O4 C16 1.262(4)
O4 H4D 1.2210
C16 C17 1.516(7)
F4 C19 1.258(6)
F5 C19 1.289(6)
F6 C19 1.354(6)
O5 C18 1.238(6)
O5 H5D 0.8497
O6 C18 1.208(6)
C18 C19 1.487(7)

loop_
_geom_hbond_atom_site_label_D
_geom_hbond_atom_site_label_H
_geom_hbond_atom_site_label_A
_geom_hbond_distance_DH
_geom_hbond_distance_HA
_geom_hbond_distance_DA
_geom_hbond_angle_DHA
_geom_hbond_site_symmetry_A
N1 H1 O1 0.88 1.90 2.586(4) 133.0 .
N3 H3A O3 0.88 2.12 2.856(4) 140.4 .
O4 H4D O4 1.22 1.22 2.442(5) 180.0 2_676
O5 H5D O5 0.85 1.59 2.436(6) 171.6 2_765

loop_
_geom_torsion_atom_site_label_1
_geom_torsion_atom_site_label_2
_geom_torsion_atom_site_label_3
_geom_torsion_atom_site_label_4
_geom_torsion
C1 N1 N2 C7 176.2(2)
N2 N1 C1 C2 -177.8(2)
N2 N1 C1 C6 3.4(4)
C2 C1 C6 C5 -0.2(5)
N1 C1 C6 C5 178.6(3)
C1 C6 C5 C4 -0.5(5)
C6 C5 C4 C3 0.9(5)
C5 C4 C3 C2 -0.6(5)
N1 N2 C7 C11 179.6(2)
N1 N2 C7 C8 -0.8(4)
C9 O2 C8 O1 -2.4(7)
C9 O2 C8 C7 177.3(5)
N2 C7 C8 O1 1.5(5)
C11 C7 C8 O1 -179.0(3)
N2 C7 C8 O2 -178.2(3)
C11 C7 C8 O2 1.3(5)
C8 O2 C9 C10 -105.1(7)
C15 N3 C11 C12 0.0(4)
C15 N3 C11 C7 179.4(3)
N2 C7 C11 N3 -3.1(4)
C8 C7 C11 N3 177.3(3)
N2 C7 C11 C12 176.2(3)
C8 C7 C11 C12 -3.4(5)
C11 N3 C15 C14 -0.2(5)
N3 C15 C14 C13 -0.2(5)
C15 C14 C13 C12 0.7(6)
C14 C13 C12 C11 -1.0(6)
N3 C11 C12 C13 0.6(5)
C7 C11 C12 C13 -178.8(3)
C4 C3 C2 C1 -0.1(5)
C6 C1 C2 C3 0.5(5)
N1 C1 C2 C3 -178.4(3)
O3 C16 C17 F3 144.4(7)
O4 C16 C17 F3 -34.5(8)
O3 C16 C17 F2B -67.6(12)
O4 C16 C17 F2B 113.5(12)
O3 C16 C17 F2 -84.8(9)
O4 C16 C17 F2 96.3(8)
O3 C16 C17 F1B 60.3(15)
O4 C16 C17 F1B -118.6(15)
O3 C16 C17 F3B -168(2)
O4 C16 C17 F3B 13(2)
O3 C16 C17 F1 26.3(7)
O4 C16 C17 F1 -152.6(6)
O6 C18 C19 F4 161.4(6)
O5 C18 C19 F4 -21.9(7)
O6 C18 C19 F5 28.4(7)
O5 C18 C19 F5 -154.9(5)
O6 C18 C19 F6 -83.6(6)
O5 C18 C19 F6 93.1(5)
